data_7020285
loop_
_publ_author_name
'Ishida, Takayuki'
'Watanabe, Ryo'
'Fujiwara, Kei'
'Okazawa, Atsushi'
'Kojima, Norimichi'
'Tanaka, Go'
'Yoshii, Shunsuke'
'Nojiri, Hiroyuki'

_publ_section_title
;
 Exchange coupling in TbCu and DyCu single-molecule magnets and related
 lanthanide and vanadium analogs.
;
_journal_issue 44
_journal_name_full 'Dalton transactions (Cambridge, England : 2003)'
_journal_page_first 13609
_journal_page_last 13619
_journal_paper_doi 10.1039/c2dt31169k
_journal_volume 41
_journal_year 2012
_chemical_formula_moiety 'C24 H30 Dy N5 O15 V '
_chemical_formula_sum 'C24 H30 Dy N5 O15 V'
_chemical_formula_weight 841.97
_space_group_IT_number 14
_symmetry_cell_setting monoclinic
_symmetry_Int_Tables_number 14
_symmetry_space_group_name_Hall '-P 2ybc'
_symmetry_space_group_name_H-M 'P 1 21/c 1'
_cell_angle_alpha 90.0000
_cell_angle_beta 105.490(4)
_cell_angle_gamma 90.0000
_cell_formula_units_Z 4
_cell_length_a 9.909(3)
_cell_length_b 17.535(3)
_cell_length_c 18.241(9)
_cell_measurement_reflns_used 447
_cell_measurement_temperature 90.
_cell_measurement_theta_max 27.5
_cell_measurement_theta_min 3.2
_cell_volume 3054.3(18)
_computing_cell_refinement CrystalClear
_computing_data_collection CrystalClear
_computing_data_reduction CrystalStructure
_computing_publication_material 'CrystalStructure 3.8'
_computing_structure_refinement CRYSTALS
_computing_structure_solution SIR92
_diffrn_ambient_temperature 90.
_diffrn_detector_area_resol_mean 14.63
_diffrn_measured_fraction_theta_full 0.990
_diffrn_measured_fraction_theta_max 0.990
_diffrn_measurement_device_type 'Rigaku Saturn'
_diffrn_measurement_method \w
_diffrn_radiation_type 'Mo K\a'
_diffrn_radiation_wavelength 0.71070
_diffrn_reflns_av_R_equivalents 0.059
_diffrn_reflns_limit_h_max 12
_diffrn_reflns_limit_h_min -12
_diffrn_reflns_limit_k_max 22
_diffrn_reflns_limit_k_min -20
_diffrn_reflns_limit_l_max 23
_diffrn_reflns_limit_l_min -23
_diffrn_reflns_number 47413
_diffrn_reflns_theta_full 27.48
_diffrn_reflns_theta_max 27.48
_exptl_absorpt_coefficient_mu 2.816
_exptl_absorpt_correction_T_max 0.655
_exptl_absorpt_correction_T_min 0.192
_exptl_absorpt_correction_type numerical
_exptl_absorpt_process_details
;
Higashi, T. (1999). Program for Absorption Correction.
Rigaku Corporation, Tokyo, Japan.
;
_exptl_crystal_colour green
_exptl_crystal_density_diffrn 1.831
_exptl_crystal_density_method 'not measured'
_exptl_crystal_description block
_exptl_crystal_F_000 1672.00
_exptl_crystal_size_max 0.45
_exptl_crystal_size_mid 0.20
_exptl_crystal_size_min 0.15
_refine_diff_density_max 0.69
_refine_diff_density_min -1.46
_refine_ls_extinction_method none
_refine_ls_goodness_of_fit_ref 1.016
_refine_ls_hydrogen_treatment mixed
_refine_ls_number_parameters 517
_refine_ls_number_reflns 6939
_refine_ls_R_factor_gt 0.0278
_refine_ls_shift/su_max 0.0000
_refine_ls_structure_factor_coef F
_refine_ls_weighting_details 'w = 1/[0.0010Fo^2^ + 1.0000\s(Fo^2^)]'
_refine_ls_weighting_scheme calc
_refine_ls_wR_factor_ref 0.0453
_reflns_number_gt 6727
_reflns_number_total 6939
_reflns_threshold_expression F^2^>2.0\s(F^2^)
_cod_data_source_file c2dt31169k.txt
_cod_data_source_block '__DyVO'
_cod_original_cell_volume 3054.4(18)
_cod_original_formula_sum 'C24 H30 Dy N5 O15 V '
_cod_database_code 7020285

loop_
_symmetry_equiv_pos_site_id
_symmetry_equiv_pos_as_xyz
1 +X,+Y,+Z
2 -X,1/2+Y,1/2-Z
3 -X,-Y,-Z
4 +X,1/2-Y,1/2+Z

loop_
_atom_site_label
_atom_site_type_symbol
_atom_site_fract_x
_atom_site_fract_y
_atom_site_fract_z
_atom_site_U_iso_or_equiv
_atom_site_adp_type
_atom_site_occupancy
_atom_site_symmetry_multiplicity
_atom_site_calc_flag
_atom_site_refinement_flags
Dy(1) Dy 0.926770(10) 0.573340(10) 0.203540(10) 0.00958(4) Uani 1.00 1 d .
V(1) V 0.83822(4) 0.46957(2) 0.34707(2) 0.00986(10) Uani 1.00 1 d .
O(1) O 0.8764(2) 0.57709(9) 0.32472(12) 0.0119(4) Uani 1.00 1 d .
O(2) O 0.81308(19) 0.46338(10) 0.23529(10) 0.0121(4) Uani 1.00 1 d .
O(3) O 0.9283(2) 0.70489(11) 0.26549(10) 0.0152(4) Uani 1.00 1 d .
O(4) O 0.78639(19) 0.49404(11) 0.09369(10) 0.0138(4) Uani 1.00 1 d .
O(5) O 1.1170(2) 0.65726(14) 0.18503(13) 0.0267(5) Uani 1.00 1 d .
O(6) O 1.0390(2) 0.57449(12) 0.09779(17) 0.0278(7) Uani 1.00 1 d .
O(7) O 1.2025(2) 0.65317(13) 0.08702(15) 0.0312(6) Uani 1.00 1 d .
O(8) O 1.1402(2) 0.54690(14) 0.30228(12) 0.0236(5) Uani 1.00 1 d .
O(9) O 1.0855(2) 0.46169(13) 0.21517(13) 0.0252(5) Uani 1.00 1 d .
O(10) O 1.2645(2) 0.44296(16) 0.31298(16) 0.0339(6) Uani 1.00 1 d .
O(11) O 0.7980(2) 0.66442(12) 0.10801(11) 0.0172(4) Uani 1.00 1 d .
O(12) O 0.68479(19) 0.61579(11) 0.18289(11) 0.0163(4) Uani 1.00 1 d .
O(13) O 0.5904(2) 0.70823(13) 0.10649(12) 0.0263(5) Uani 1.00 1 d .
O(14) O 0.6051(2) 0.51272(12) 0.30048(11) 0.0163(4) Uani 1.00 1 d .
O(15) O 0.9879(2) 0.43164(10) 0.38123(12) 0.0156(5) Uani 1.00 1 d .
N(1) N 0.8050(2) 0.50174(13) 0.45016(12) 0.0123(5) Uani 1.00 1 d .
N(2) N 0.7287(2) 0.36906(12) 0.34514(12) 0.0125(5) Uani 1.00 1 d .
N(3) N 1.1215(2) 0.62982(13) 0.12157(14) 0.0192(5) Uani 1.00 1 d .
N(4) N 1.1666(2) 0.48251(15) 0.27794(14) 0.0204(6) Uani 1.00 1 d .
N(5) N 0.6873(2) 0.66416(13) 0.13160(12) 0.0151(5) Uani 1.00 1 d .
C(1) C 0.8597(2) 0.64010(15) 0.36224(14) 0.0111(5) Uani 1.00 1 d .
C(2) C 0.8875(2) 0.71088(15) 0.33265(15) 0.0127(5) Uani 1.00 1 d .
C(3) C 0.8756(3) 0.77878(15) 0.36883(16) 0.0172(6) Uani 1.00 1 d .
C(4) C 0.8364(3) 0.77771(16) 0.43682(18) 0.0227(7) Uani 1.00 1 d .
C(5) C 0.8089(2) 0.70966(17) 0.46736(16) 0.0175(6) Uani 1.00 1 d .
C(6) C 0.8196(2) 0.63998(16) 0.43117(15) 0.0136(5) Uani 1.00 1 d .
C(7) C 0.7972(2) 0.57126(14) 0.47125(16) 0.0131(6) Uani 1.00 1 d .
C(8) C 0.9535(3) 0.77744(16) 0.23263(18) 0.0215(7) Uani 1.00 1 d .
C(9) C 0.8039(2) 0.44266(18) 0.50750(16) 0.0151(6) Uani 1.00 1 d .
C(10) C 0.7034(2) 0.37581(16) 0.47969(15) 0.0156(6) Uani 1.00 1 d .
C(11) C 0.7426(3) 0.32850(16) 0.41723(16) 0.0171(6) Uani 1.00 1 d .
C(12) C 0.7197(3) 0.42069(14) 0.18606(16) 0.0124(6) Uani 1.00 1 d .
C(13) C 0.7004(3) 0.43655(15) 0.10781(16) 0.0134(6) Uani 1.00 1 d .
C(14) C 0.6021(2) 0.39799(17) 0.05260(15) 0.0165(6) Uani 1.00 1 d .
C(15) C 0.5184(2) 0.34219(16) 0.07374(16) 0.0185(6) Uani 1.00 1 d .
C(16) C 0.5377(2) 0.32465(16) 0.14892(16) 0.0180(6) Uani 1.00 1 d .
C(17) C 0.6398(2) 0.36273(15) 0.20661(15) 0.0140(6) Uani 1.00 1 d .
C(18) C 0.6560(2) 0.33723(15) 0.28420(16) 0.0158(6) Uani 1.00 1 d .
C(19) C 0.7708(3) 0.50947(19) 0.01398(16) 0.0212(7) Uani 1.00 1 d .
C(20) C 0.7230(3) 0.32196(19) 0.54822(18) 0.0242(7) Uani 1.00 1 d .
C(21) C 0.5510(3) 0.40278(19) 0.45294(18) 0.0205(7) Uani 1.00 1 d .
C(22) C 0.5057(2) 0.54833(16) 0.26366(15) 0.0140(6) Uani 1.00 1 d .
C(23) C 0.4176(2) 0.5213(2) 0.18861(18) 0.0250(7) Uani 1.00 1 d .
C(24) C 0.4659(3) 0.62423(19) 0.29064(19) 0.0279(8) Uani 1.00 1 d .
H(1) H 0.893(2) 0.8236(16) 0.3496(16) 0.008(6) Uiso 1.00 1 d .
H(2) H 0.834(3) 0.8266(17) 0.4636(17) 0.008(7) Uiso 1.00 1 d .
H(3) H 0.788(3) 0.7052(19) 0.513(2) 0.020(8) Uiso 1.00 1 d .
H(4) H 0.780(3) 0.5776(16) 0.517(2) 0.016(8) Uiso 1.00 1 d .
H(5) H 0.868(3) 0.810(2) 0.229(2) 0.021(8) Uiso 1.00 1 d .
H(6) H 0.983(4) 0.770(2) 0.187(2) 0.045(12) Uiso 1.00 1 d .
H(7) H 1.041(3) 0.794(2) 0.277(2) 0.026(9) Uiso 1.00 1 d .
H(8) H 0.787(3) 0.4638(19) 0.552(2) 0.019(8) Uiso 1.00 1 d .
H(9) H 0.897(4) 0.4235(17) 0.521(2) 0.017(9) Uiso 1.00 1 d .
H(10) H 0.685(3) 0.2830(17) 0.4082(17) 0.008(7) Uiso 1.00 1 d .
H(11) H 0.832(3) 0.3105(16) 0.4308(16) 0.008(6) Uiso 1.00 1 d .
H(12) H 0.581(3) 0.4130(19) -0.003(2) 0.021(8) Uiso 1.00 1 d .
H(13) H 0.449(4) 0.310(2) 0.034(2) 0.035(10) Uiso 1.00 1 d .
H(14) H 0.488(3) 0.286(2) 0.164(2) 0.023(9) Uiso 1.00 1 d .
H(15) H 0.602(3) 0.288(2) 0.2906(18) 0.019(8) Uiso 1.00 1 d .
H(16) H 0.822(3) 0.544(2) 0.0120(17) 0.009(7) Uiso 1.00 1 d .
H(17) H 0.678(5) 0.526(2) -0.012(2) 0.050(14) Uiso 1.00 1 d .
H(18) H 0.786(4) 0.462(2) -0.011(2) 0.034(10) Uiso 1.00 1 d .
H(19) H 0.704(4) 0.346(2) 0.592(2) 0.034(10) Uiso 1.00 1 d .
H(20) H 0.660(3) 0.275(2) 0.533(2) 0.023(8) Uiso 1.00 1 d .
H(21) H 0.821(5) 0.303(2) 0.561(2) 0.048(14) Uiso 1.00 1 d .
H(22) H 0.525(4) 0.4309(19) 0.496(2) 0.035(12) Uiso 1.00 1 d .
H(23) H 0.492(3) 0.360(2) 0.436(2) 0.024(8) Uiso 1.00 1 d .
H(24) H 0.533(3) 0.4341(18) 0.408(2) 0.020(9) Uiso 1.00 1 d .
H(25) H 0.4544 0.5405 0.1492 0.029 Uiso 1.00 1 c R
H(26) H 0.3244 0.5391 0.1813 0.029 Uiso 1.00 1 c R
H(27) H 0.4179 0.4671 0.1875 0.029 Uiso 1.00 1 c R
H(28) H 0.4026 0.6164 0.3210 0.033 Uiso 1.00 1 c R
H(29) H 0.4224 0.6549 0.2480 0.033 Uiso 1.00 1 c R
H(30) H 0.5476 0.6492 0.3200 0.033 Uiso 1.00 1 c R

loop_
_atom_site_aniso_label
_atom_site_aniso_U_11
_atom_site_aniso_U_22
_atom_site_aniso_U_33
_atom_site_aniso_U_12
_atom_site_aniso_U_13
_atom_site_aniso_U_23
Dy(1) 0.01093(9) 0.00948(10) 0.00841(9) 0.00021(3) 0.00273(6) 0.00061(3)
V(1) 0.0108(2) 0.0098(2) 0.0080(2) -0.00073(15) 0.00061(16) 0.00039(15)
O(1) 0.0156(9) 0.0104(9) 0.0100(9) -0.0008(6) 0.0039(7) -0.0012(6)
O(2) 0.0132(8) 0.0120(9) 0.0097(8) -0.0014(6) 0.0008(6) -0.0007(6)
O(3) 0.0215(9) 0.0131(9) 0.0125(8) -0.0023(7) 0.0073(7) 0.0015(7)
O(4) 0.0158(8) 0.0159(9) 0.0089(8) -0.0012(7) 0.0021(6) 0.0006(7)
O(5) 0.0227(10) 0.0365(13) 0.0244(11) -0.0085(9) 0.0120(9) -0.0060(9)
O(6) 0.0304(14) 0.0258(13) 0.0353(15) -0.0105(8) 0.0232(12) -0.0082(8)
O(7) 0.0385(13) 0.0199(11) 0.0483(14) -0.0033(9) 0.0343(11) 0.0044(10)
O(8) 0.0203(10) 0.0308(12) 0.0163(10) 0.0050(9) -0.0011(8) -0.0000(9)
O(9) 0.0189(10) 0.0204(11) 0.0318(12) 0.0055(8) -0.0010(8) -0.0062(9)
O(10) 0.0165(10) 0.0407(13) 0.0409(14) 0.0103(10) 0.0016(10) 0.0184(12)
O(11) 0.0225(9) 0.0182(10) 0.0128(9) 0.0031(7) 0.0078(7) 0.0025(7)
O(12) 0.0155(8) 0.0206(10) 0.0134(8) 0.0012(7) 0.0045(7) 0.0053(7)
O(13) 0.0266(11) 0.0279(11) 0.0214(10) 0.0154(9) 0.0014(8) 0.0053(8)
O(14) 0.0148(8) 0.0167(10) 0.0169(9) 0.0020(7) 0.0031(7) 0.0050(7)
O(15) 0.0140(9) 0.0177(10) 0.0141(9) 0.0006(6) 0.0021(8) 0.0032(6)
N(1) 0.0103(9) 0.0165(11) 0.0095(9) -0.0016(8) 0.0019(8) 0.0026(8)
N(2) 0.0136(9) 0.0105(10) 0.0132(10) -0.0012(7) 0.0035(8) 0.0002(8)
N(3) 0.0228(11) 0.0132(11) 0.0252(12) 0.0057(9) 0.0128(10) 0.0050(9)
N(4) 0.0134(10) 0.0249(13) 0.0250(12) -0.0006(9) 0.0088(9) 0.0080(10)
N(5) 0.0192(10) 0.0157(11) 0.0093(9) 0.0015(8) 0.0020(8) 0.0003(8)
C(1) 0.0100(10) 0.0122(12) 0.0100(11) 0.0006(8) 0.0007(8) -0.0014(9)
C(2) 0.0122(11) 0.0146(12) 0.0104(11) 0.0025(9) 0.0014(9) 0.0012(9)
C(3) 0.0221(13) 0.0095(12) 0.0205(13) -0.0001(10) 0.0066(11) 0.0003(10)
C(4) 0.0306(15) 0.0138(14) 0.0252(15) -0.0002(11) 0.0101(12) -0.0066(11)
C(5) 0.0191(12) 0.0196(14) 0.0145(12) 0.0031(10) 0.0058(10) -0.0032(10)
C(6) 0.0102(11) 0.0183(13) 0.0107(11) 0.0019(9) 0.0000(9) 0.0008(9)
C(7) 0.0098(12) 0.0203(15) 0.0083(12) -0.0001(8) 0.0009(10) -0.0001(8)
C(8) 0.0355(16) 0.0096(13) 0.0240(15) -0.0038(11) 0.0159(13) 0.0045(11)
C(9) 0.0158(13) 0.0187(12) 0.0092(12) -0.0033(10) 0.0008(10) 0.0040(10)
C(10) 0.0169(12) 0.0158(13) 0.0139(12) -0.0042(9) 0.0037(9) 0.0026(10)
C(11) 0.0203(13) 0.0158(13) 0.0151(12) 0.0000(10) 0.0044(10) 0.0045(10)
C(12) 0.0125(12) 0.0124(13) 0.0112(12) 0.0030(8) 0.0014(10) -0.0013(8)
C(13) 0.0156(12) 0.0132(12) 0.0117(12) 0.0023(9) 0.0038(10) -0.0014(9)
C(14) 0.0180(12) 0.0180(14) 0.0117(12) 0.0033(10) 0.0005(10) -0.0021(10)
C(15) 0.0165(12) 0.0173(13) 0.0187(13) -0.0028(10) -0.0007(10) -0.0090(10)
C(16) 0.0196(13) 0.0150(13) 0.0193(13) -0.0041(10) 0.0052(10) -0.0047(10)
C(17) 0.0143(11) 0.0101(12) 0.0165(12) 0.0016(9) 0.0021(9) -0.0023(9)
C(18) 0.0175(12) 0.0118(12) 0.0190(13) -0.0011(9) 0.0065(10) 0.0028(10)
C(19) 0.0342(16) 0.0202(15) 0.0096(12) -0.0056(13) 0.0064(11) 0.0006(10)
C(20) 0.0319(16) 0.0238(15) 0.0182(14) -0.0038(12) 0.0090(12) 0.0056(12)
C(21) 0.0170(13) 0.0210(14) 0.0238(14) -0.0067(11) 0.0057(11) -0.0017(12)
C(22) 0.0120(11) 0.0181(13) 0.0124(11) -0.0002(10) 0.0039(9) 0.0033(10)
C(23) 0.0170(13) 0.0364(19) 0.0188(13) 0.0035(11) 0.0003(11) -0.0055(13)
C(24) 0.0230(14) 0.0286(17) 0.0306(16) 0.0067(12) 0.0043(12) -0.0056(13)

loop_
_atom_type_symbol
_atom_type_description
_atom_type_scat_dispersion_real
_atom_type_scat_dispersion_imag
_atom_type_scat_source
C C 0.003 0.002
;
International Tables for Crystallography
(1992, Vol. C, Tables 4.2.6.8 and 6.1.1.4)
;
H H 0.000 0.000
;
International Tables for Crystallography
(1992, Vol. C, Table 6.1.1.4)
;
Dy Dy -0.189 4.410
;
International Tables for Crystallography
(1992, Vol. C, Tables 4.2.6.8 and 6.1.1.4)
;
N N 0.006 0.003
;
International Tables for Crystallography
(1992, Vol. C, Tables 4.2.6.8 and 6.1.1.4)
;
O O 0.011 0.006
;
International Tables for Crystallography
(1992, Vol. C, Tables 4.2.6.8 and 6.1.1.4)
;
V V 0.300 0.529
;
International Tables for Crystallography
(1992, Vol. C, Tables 4.2.6.8 and 6.1.1.4)
;

loop_
_geom_angle_atom_site_label_1
_geom_angle_atom_site_label_2
_geom_angle_atom_site_label_3
_geom_angle
_geom_angle_publ_flag
O(1) Dy(1) O(2) 64.46(5) yes
O(1) Dy(1) O(3) 63.06(5) yes
O(1) Dy(1) O(4) 122.73(6) yes
O(1) Dy(1) O(5) 117.52(6) yes
O(1) Dy(1) O(6) 165.73(7) yes
O(1) Dy(1) O(8) 71.04(7) yes
O(1) Dy(1) O(9) 103.07(7) yes
O(1) Dy(1) O(11) 116.15(6) yes
O(1) Dy(1) O(12) 72.29(6) yes
O(2) Dy(1) O(3) 124.61(6) yes
O(2) Dy(1) O(4) 63.36(6) yes
O(2) Dy(1) O(5) 159.72(6) yes
O(2) Dy(1) O(6) 122.50(6) yes
O(2) Dy(1) O(8) 92.28(6) yes
O(2) Dy(1) O(9) 70.81(7) yes
O(2) Dy(1) O(11) 120.63(6) yes
O(2) Dy(1) O(12) 77.02(6) yes
O(3) Dy(1) O(4) 141.29(5) yes
O(3) Dy(1) O(5) 67.18(7) yes
O(3) Dy(1) O(6) 112.67(6) yes
O(3) Dy(1) O(8) 86.76(6) yes
O(3) Dy(1) O(9) 137.84(6) yes
O(3) Dy(1) O(11) 70.66(6) yes
O(3) Dy(1) O(12) 71.58(6) yes
O(4) Dy(1) O(5) 119.65(7) yes
O(4) Dy(1) O(6) 69.69(7) yes
O(4) Dy(1) O(8) 131.96(7) yes
O(4) Dy(1) O(9) 80.57(6) yes
O(4) Dy(1) O(11) 73.96(6) yes
O(4) Dy(1) O(12) 74.67(6) yes
O(5) Dy(1) O(6) 51.17(7) yes
O(5) Dy(1) O(8) 70.85(7) yes
O(5) Dy(1) O(9) 89.55(7) yes
O(5) Dy(1) O(11) 77.73(7) yes
O(5) Dy(1) O(12) 123.22(7) yes
O(6) Dy(1) O(8) 95.53(8) yes
O(6) Dy(1) O(9) 70.51(7) yes
O(6) Dy(1) O(11) 72.39(7) yes
O(6) Dy(1) O(12) 120.35(7) yes
O(8) Dy(1) O(9) 51.70(7) yes
O(8) Dy(1) O(11) 146.64(7) yes
O(8) Dy(1) O(12) 142.87(7) yes
O(9) Dy(1) O(11) 140.37(7) yes
O(9) Dy(1) O(12) 145.75(6) yes
O(11) Dy(1) O(12) 52.38(7) yes
O(1) V(1) O(2) 79.63(8) yes
O(1) V(1) O(14) 81.02(7) yes
O(1) V(1) O(15) 105.54(9) yes
O(1) V(1) N(1) 90.75(9) yes
O(1) V(1) N(2) 159.16(7) yes
O(2) V(1) O(14) 78.82(7) yes
O(2) V(1) O(15) 103.11(10) yes
O(2) V(1) N(1) 159.72(7) yes
O(2) V(1) N(2) 90.83(8) yes
O(14) V(1) O(15) 173.36(9) yes
O(14) V(1) N(1) 82.09(7) yes
O(14) V(1) N(2) 78.95(7) yes
O(15) V(1) N(1) 96.63(9) yes
O(15) V(1) N(2) 94.61(8) yes
N(1) V(1) N(2) 92.16(9) yes
Dy(1) O(1) V(1) 105.17(8) yes
Dy(1) O(1) C(1) 125.60(16) yes
V(1) O(1) C(1) 128.65(19) yes
Dy(1) O(2) V(1) 105.49(7) yes
Dy(1) O(2) C(12) 125.37(16) yes
V(1) O(2) C(12) 126.50(18) yes
Dy(1) O(3) C(2) 119.08(15) yes
Dy(1) O(3) C(8) 125.83(17) yes
C(2) O(3) C(8) 114.7(2) yes
Dy(1) O(4) C(13) 119.17(15) yes
Dy(1) O(4) C(19) 125.62(17) yes
C(13) O(4) C(19) 114.6(2) yes
Dy(1) O(5) N(3) 96.47(16) yes
Dy(1) O(6) N(3) 97.1(2) yes
Dy(1) O(8) N(4) 97.53(14) yes
Dy(1) O(9) N(4) 94.85(17) yes
Dy(1) O(11) N(5) 95.08(14) yes
Dy(1) O(12) N(5) 96.08(15) yes
V(1) O(14) C(22) 160.0(2) yes
V(1) N(1) C(7) 124.5(2) yes
V(1) N(1) C(9) 119.05(18) yes
C(7) N(1) C(9) 116.2(2) yes
V(1) N(2) C(11) 118.35(15) yes
V(1) N(2) C(18) 123.95(19) yes
C(11) N(2) C(18) 117.6(2) yes
O(5) N(3) O(6) 115.2(2) yes
O(5) N(3) O(7) 122.4(2) yes
O(6) N(3) O(7) 122.3(2) yes
O(8) N(4) O(9) 115.7(2) yes
O(8) N(4) O(10) 122.1(2) yes
O(9) N(4) O(10) 122.2(2) yes
O(11) N(5) O(12) 115.9(2) yes
O(11) N(5) O(13) 122.0(2) yes
O(12) N(5) O(13) 122.1(2) yes
O(1) C(1) C(2) 118.0(2) yes
O(1) C(1) C(6) 123.9(2) yes
C(2) C(1) C(6) 118.1(2) yes
O(3) C(2) C(1) 113.7(2) yes
O(3) C(2) C(3) 124.6(2) yes
C(1) C(2) C(3) 121.7(2) yes
C(2) C(3) C(4) 119.5(2) yes
C(3) C(4) C(5) 120.3(2) yes
C(4) C(5) C(6) 121.1(2) yes
C(1) C(6) C(5) 119.3(2) yes
C(1) C(6) C(7) 124.3(2) yes
C(5) C(6) C(7) 116.3(2) yes
N(1) C(7) C(6) 127.2(2) yes
N(1) C(9) C(10) 115.4(2) yes
C(9) C(10) C(11) 112.7(2) yes
C(9) C(10) C(20) 105.7(2) yes
C(9) C(10) C(21) 111.5(2) yes
C(11) C(10) C(20) 105.6(2) yes
C(11) C(10) C(21) 110.6(2) yes
C(20) C(10) C(21) 110.4(2) yes
N(2) C(11) C(10) 114.8(2) yes
O(2) C(12) C(13) 116.8(2) yes
O(2) C(12) C(17) 124.6(2) yes
C(13) C(12) C(17) 118.6(2) yes
O(4) C(13) C(12) 113.9(2) yes
O(4) C(13) C(14) 124.8(2) yes
C(12) C(13) C(14) 121.3(2) yes
C(13) C(14) C(15) 119.8(2) yes
C(14) C(15) C(16) 119.9(2) yes
C(15) C(16) C(17) 121.3(2) yes
C(12) C(17) C(16) 119.1(2) yes
C(12) C(17) C(18) 124.2(2) yes
C(16) C(17) C(18) 116.7(2) yes
N(2) C(18) C(17) 127.0(2) yes
O(14) C(22) C(23) 122.5(2) yes
O(14) C(22) C(24) 121.4(2) yes
C(23) C(22) C(24) 116.1(2) yes
C(2) C(3) H(1) 121(2) no
C(4) C(3) H(1) 119(2) no
C(3) C(4) H(2) 118.4(19) no
C(5) C(4) H(2) 121.2(19) no
C(4) C(5) H(3) 124(2) no
C(6) C(5) H(3) 115(2) no
N(1) C(7) H(4) 115.8(18) no
C(6) C(7) H(4) 117.0(18) no
O(3) C(8) H(5) 106(2) no
O(3) C(8) H(6) 111(2) no
O(3) C(8) H(7) 97(2) no
H(5) C(8) H(6) 118(3) no
H(5) C(8) H(7) 114(2) no
H(6) C(8) H(7) 109(3) no
N(1) C(9) H(8) 112(2) no
N(1) C(9) H(9) 104(2) no
C(10) C(9) H(8) 109(2) no
C(10) C(9) H(9) 108.4(19) no
H(8) C(9) H(9) 107(3) no
N(2) C(11) H(10) 109.7(18) no
N(2) C(11) H(11) 105.2(19) no
C(10) C(11) H(10) 108(2) no
C(10) C(11) H(11) 113.9(18) no
H(10) C(11) H(11) 104(2) no
C(13) C(14) H(12) 121.3(19) no
C(15) C(14) H(12) 118.6(19) no
C(14) C(15) H(13) 122(2) no
C(16) C(15) H(13) 118(2) no
C(15) C(16) H(14) 121(2) no
C(17) C(16) H(14) 117(2) no
N(2) C(18) H(15) 116.9(17) no
C(17) C(18) H(15) 116.1(17) no
O(4) C(19) H(16) 107(2) no
O(4) C(19) H(17) 113(3) no
O(4) C(19) H(18) 108(2) no
H(16) C(19) H(17) 107(3) no
H(16) C(19) H(18) 116(3) no
H(17) C(19) H(18) 106(3) no
C(10) C(20) H(19) 113(2) no
C(10) C(20) H(20) 109.8(19) no
C(10) C(20) H(21) 107(3) no
H(19) C(20) H(20) 109(3) no
H(19) C(20) H(21) 110(3) no
H(20) C(20) H(21) 107(3) no
C(10) C(21) H(22) 110(2) no
C(10) C(21) H(23) 109(2) no
C(10) C(21) H(24) 113(2) no
H(22) C(21) H(23) 112(3) no
H(22) C(21) H(24) 111(3) no
H(23) C(21) H(24) 103(2) no
C(22) C(23) H(25) 109.5 no
C(22) C(23) H(26) 109.5 no
C(22) C(23) H(27) 109.5 no
H(25) C(23) H(26) 109.5 no
H(25) C(23) H(27) 109.5 no
H(26) C(23) H(27) 109.5 no
C(22) C(24) H(28) 109.5 no
C(22) C(24) H(29) 109.5 no
C(22) C(24) H(30) 109.5 no
H(28) C(24) H(29) 109.5 no
H(28) C(24) H(30) 109.5 no
H(29) C(24) H(30) 109.5 no

loop_
_geom_bond_atom_site_label_1
_geom_bond_atom_site_label_2
_geom_bond_distance
_geom_bond_publ_flag
Dy(1) O(1) 2.393(2) yes
Dy(1) O(2) 2.3813(18) yes
Dy(1) O(3) 2.5669(19) yes
Dy(1) O(4) 2.5288(17) yes
Dy(1) O(5) 2.484(2) yes
Dy(1) O(6) 2.471(3) yes
Dy(1) O(8) 2.4281(19) yes
Dy(1) O(9) 2.485(2) yes
Dy(1) O(11) 2.4550(19) yes
Dy(1) O(12) 2.4420(18) yes
V(1) O(1) 1.9866(17) yes
V(1) O(2) 1.9900(18) yes
V(1) O(14) 2.3627(19) yes
V(1) O(15) 1.593(2) yes
V(1) N(1) 2.072(2) yes
V(1) N(2) 2.065(2) yes
O(1) C(1) 1.333(3) yes
O(2) C(12) 1.334(2) yes
O(3) C(2) 1.393(3) yes
O(3) C(8) 1.456(3) yes
O(4) C(13) 1.388(3) yes
O(4) C(19) 1.446(3) yes
O(5) N(3) 1.265(3) yes
O(6) N(3) 1.268(3) yes
O(7) N(3) 1.216(3) yes
O(8) N(4) 1.266(3) yes
O(9) N(4) 1.264(3) yes
O(10) N(4) 1.225(3) yes
O(11) N(5) 1.282(3) yes
O(12) N(5) 1.268(3) yes
O(13) N(5) 1.222(3) yes
O(14) C(22) 1.208(3) yes
N(1) C(7) 1.287(3) yes
N(1) C(9) 1.474(3) yes
N(2) C(11) 1.469(3) yes
N(2) C(18) 1.280(3) yes
C(1) C(2) 1.410(3) yes
C(1) C(6) 1.417(4) yes
C(2) C(3) 1.382(3) yes
C(3) C(4) 1.395(4) yes
C(4) C(5) 1.375(4) yes
C(5) C(6) 1.406(4) yes
C(6) C(7) 1.457(3) yes
C(9) C(10) 1.534(3) yes
C(10) C(11) 1.541(4) yes
C(10) C(20) 1.537(4) yes
C(10) C(21) 1.533(3) yes
C(12) C(13) 1.416(4) yes
C(12) C(17) 1.399(4) yes
C(13) C(14) 1.377(3) yes
C(14) C(15) 1.402(4) yes
C(15) C(16) 1.368(4) yes
C(16) C(17) 1.417(3) yes
C(17) C(18) 1.452(3) yes
C(22) C(23) 1.491(3) yes
C(22) C(24) 1.507(4) yes
C(3) H(1) 0.90(3) no
C(4) H(2) 0.99(3) no
C(5) H(3) 0.92(4) no
C(7) H(4) 0.90(4) no
C(8) H(5) 1.01(3) no
C(8) H(6) 0.96(5) no
C(8) H(7) 1.05(3) no
C(9) H(8) 0.96(3) no
C(9) H(9) 0.95(4) no
C(11) H(10) 0.97(3) no
C(11) H(11) 0.91(2) no
C(14) H(12) 1.01(3) no
C(15) H(13) 1.03(3) no
C(16) H(14) 0.92(3) no
C(18) H(15) 1.03(3) no
C(19) H(16) 0.80(3) no
C(19) H(17) 0.96(4) no
C(19) H(18) 0.97(4) no
C(20) H(19) 0.96(4) no
C(20) H(20) 1.02(3) no
C(20) H(21) 0.99(5) no
C(21) H(22) 1.02(4) no
C(21) H(23) 0.95(3) no
C(21) H(24) 0.96(3) no
C(23) H(25) 0.950 no
C(23) H(26) 0.950 no
C(23) H(27) 0.950 no
C(24) H(28) 0.950 no
C(24) H(29) 0.950 no
C(24) H(30) 0.950 no

loop_
_geom_contact_atom_site_label_1
_geom_contact_atom_site_label_2
_geom_contact_distance
_geom_contact_site_symmetry_2
O(5) C(24) 3.528(3) 1_655
O(6) C(19) 3.454(4) 3_765
O(7) C(11) 3.127(3) 2_755
O(7) C(19) 3.444(4) 3_765
O(7) C(23) 3.349(3) 1_655
O(8) C(9) 3.370(3) 3_766
O(8) C(20) 3.548(3) 3_766
O(8) C(24) 3.559(4) 1_655
O(9) C(8) 3.419(3) 2_745
O(10) C(8) 3.581(3) 2_745
O(10) C(21) 3.347(3) 1_655
O(10) C(22) 3.329(4) 1_655
O(10) C(23) 3.342(4) 1_655
O(11) C(4) 3.400(4) 4_564
O(11) C(5) 3.408(3) 4_564
O(13) C(14) 3.546(3) 3_665
O(13) C(15) 3.295(3) 3_665
O(15) N(1) 3.415(2) 3_766
O(15) C(7) 2.953(3) 3_766
O(15) C(8) 3.551(3) 2_745
O(15) C(9) 3.316(3) 3_766
N(1) O(15) 3.415(2) 3_766
N(3) C(23) 3.436(3) 1_655
N(4) C(23) 3.386(4) 1_655
C(4) O(11) 3.400(4) 4_565
C(5) O(11) 3.408(3) 4_565
C(7) O(15) 2.953(3) 3_766
C(8) O(9) 3.419(3) 2_755
C(8) O(10) 3.581(3) 2_755
C(8) O(15) 3.551(3) 2_755
C(9) O(8) 3.370(3) 3_766
C(9) O(15) 3.316(3) 3_766
C(11) O(7) 3.127(3) 2_745
C(14) O(13) 3.546(3) 3_665
C(15) O(13) 3.295(3) 3_665
C(19) O(6) 3.454(4) 3_765
C(19) O(7) 3.444(4) 3_765
C(20) O(8) 3.548(3) 3_766
C(21) O(10) 3.347(3) 1_455
C(22) O(10) 3.329(4) 1_455
C(23) O(7) 3.349(3) 1_455
C(23) O(10) 3.342(4) 1_455
C(23) N(3) 3.436(3) 1_455
C(23) N(4) 3.386(4) 1_455
C(24) O(5) 3.528(3) 1_455
C(24) O(8) 3.559(4) 1_455
V(1) H(9) 3.58(3) 3_766
O(1) H(8) 3.56(3) 3_766
O(1) H(9) 3.09(3) 3_766
O(2) H(7) 3.34(3) 2_745
O(3) H(21) 3.46(4) 3_766
O(5) H(11) 3.54(3) 2_755
O(5) H(15) 3.55(3) 2_755
O(5) H(26) 2.932 1_655
O(5) H(28) 3.305 1_655
O(5) H(29) 2.937 1_655
O(6) H(2) 3.24(2) 4_564
O(6) H(16) 3.41(3) 3_765
O(6) H(18) 2.72(4) 3_765
O(6) H(26) 2.898 1_655
O(7) H(10) 2.52(3) 2_755
O(7) H(11) 2.79(2) 2_755
O(7) H(12) 3.17(4) 3_765
O(7) H(15) 3.47(3) 2_755
O(7) H(18) 2.47(4) 3_765
O(7) H(20) 3.59(3) 2_755
O(7) H(25) 3.148 1_655
O(7) H(26) 2.704 1_655
O(7) H(29) 3.155 1_655
O(8) H(8) 2.56(3) 3_766
O(8) H(9) 3.37(4) 3_766
O(8) H(19) 2.85(3) 3_766
O(8) H(21) 3.56(4) 3_766
O(8) H(26) 3.220 1_655
O(8) H(28) 2.810 1_655
O(9) H(1) 2.73(3) 2_745
O(9) H(5) 2.85(3) 2_745
O(9) H(7) 3.22(3) 2_745
O(9) H(26) 2.933 1_655
O(9) H(27) 3.464 1_655
O(10) H(4) 3.27(4) 3_766
O(10) H(5) 2.69(3) 2_745
O(10) H(8) 3.10(3) 3_766
O(10) H(23) 3.09(3) 1_655
O(10) H(24) 2.77(3) 1_655
O(10) H(26) 3.118 1_655
O(10) H(27) 3.096 1_655
O(10) H(28) 3.322 1_655
O(11) H(2) 2.76(3) 4_564
O(11) H(3) 2.85(3) 4_564
O(11) H(13) 3.08(3) 3_665
O(13) H(3) 3.29(3) 4_564
O(13) H(10) 2.98(3) 2_655
O(13) H(12) 3.04(3) 3_665
O(13) H(13) 2.51(4) 3_665
O(13) H(15) 3.32(3) 2_655
O(13) H(20) 3.26(3) 2_655
O(13) H(23) 2.83(3) 2_655
O(15) H(3) 3.48(3) 3_766
O(15) H(4) 2.55(3) 3_766
O(15) H(5) 3.49(3) 2_745
O(15) H(6) 3.14(4) 2_745
O(15) H(8) 2.89(3) 3_766
O(15) H(9) 3.14(3) 3_766
N(1) H(9) 3.15(4) 3_766
N(2) H(6) 3.52(4) 2_745
N(3) H(2) 3.55(2) 4_564
N(3) H(10) 3.42(3) 2_755
N(3) H(11) 3.38(2) 2_755
N(3) H(18) 2.92(4) 3_765
N(3) H(25) 3.564 1_655
N(3) H(26) 2.567 1_655
N(3) H(29) 3.275 1_655
N(4) H(1) 3.58(2) 2_745
N(4) H(5) 3.05(3) 2_745
N(4) H(8) 3.15(3) 3_766
N(4) H(26) 2.830 1_655
N(4) H(27) 3.345 1_655
N(4) H(28) 3.259 1_655
N(5) H(3) 3.47(3) 4_564
N(5) H(12) 3.33(3) 3_665
N(5) H(13) 3.00(3) 3_665
C(1) H(9) 2.97(3) 3_766
C(1) H(21) 3.25(4) 3_766
C(2) H(21) 3.03(4) 3_766
C(3) H(14) 3.49(3) 2_655
C(3) H(21) 3.27(4) 3_766
C(4) H(13) 3.07(4) 2_655
C(4) H(14) 3.25(3) 2_655
C(4) H(16) 3.43(3) 4_565
C(5) H(11) 3.56(2) 3_766
C(5) H(13) 3.10(4) 2_655
C(5) H(14) 3.52(3) 2_655
C(6) H(9) 2.93(4) 3_766
C(7) H(9) 3.00(4) 3_766
C(7) H(22) 3.40(5) 3_666
C(12) H(7) 3.20(3) 2_745
C(14) H(17) 2.99(5) 3_665
C(14) H(20) 3.13(3) 4_554
C(15) H(2) 3.38(3) 2_645
C(15) H(17) 3.04(4) 3_665
C(15) H(20) 2.70(3) 4_554
C(16) H(20) 3.22(3) 4_554
C(16) H(29) 3.486 2_645
C(16) H(30) 3.280 2_645
C(17) H(7) 3.33(3) 2_745
C(18) H(7) 3.56(4) 2_745
C(18) H(29) 3.305 2_645
C(19) H(2) 3.13(3) 4_564
C(19) H(25) 3.325 3_665
C(19) H(26) 3.537 3_665
C(20) H(13) 3.52(4) 4_555
C(20) H(28) 3.163 3_666
C(21) H(4) 3.49(4) 3_666
C(21) H(22) 3.21(3) 3_666
C(23) H(12) 3.58(4) 3_665
C(23) H(17) 3.21(4) 3_665
C(23) H(18) 3.35(3) 3_665
C(24) H(14) 2.96(3) 2_655
C(24) H(15) 3.23(3) 2_655
C(24) H(19) 3.11(4) 3_666
H(1) O(9) 2.73(3) 2_755
H(1) N(4) 3.58(2) 2_755
H(2) O(6) 3.24(2) 4_565
H(2) O(11) 2.76(3) 4_565
H(2) N(3) 3.55(2) 4_565
H(2) C(15) 3.38(3) 2_655
H(2) C(19) 3.13(3) 4_565
H(2) H(13) 2.83(5) 2_655
H(2) H(14) 3.48(4) 2_655
H(2) H(16) 2.45(4) 4_565
H(2) H(17) 3.10(6) 4_565
H(3) O(11) 2.85(3) 4_565
H(3) O(13) 3.29(3) 4_565
H(3) O(15) 3.48(3) 3_766
H(3) N(5) 3.47(3) 4_565
H(3) H(6) 3.27(5) 4_565
H(3) H(13) 2.92(5) 2_655
H(3) H(23) 3.35(5) 3_666
H(4) O(10) 3.27(4) 3_766
H(4) O(15) 2.55(3) 3_766
H(4) C(21) 3.49(4) 3_666
H(4) H(9) 3.45(6) 3_766
H(4) H(22) 2.97(6) 3_666
H(4) H(23) 3.23(5) 3_666
H(5) O(9) 2.85(3) 2_755
H(5) O(10) 2.69(3) 2_755
H(5) O(15) 3.49(3) 2_755
H(5) N(4) 3.05(3) 2_755
H(6) O(15) 3.14(4) 2_755
H(6) N(2) 3.52(4) 2_755
H(6) H(3) 3.27(5) 4_564
H(6) H(11) 3.25(6) 2_755
H(7) O(2) 3.34(3) 2_755
H(7) O(9) 3.22(3) 2_755
H(7) C(12) 3.20(3) 2_755
H(7) C(17) 3.33(3) 2_755
H(7) C(18) 3.56(4) 2_755
H(7) H(21) 3.37(6) 3_766
H(8) O(1) 3.56(3) 3_766
H(8) O(8) 2.56(3) 3_766
H(8) O(10) 3.10(3) 3_766
H(8) O(15) 2.89(3) 3_766
H(8) N(4) 3.15(3) 3_766
H(8) H(22) 3.50(5) 3_666
H(9) V(1) 3.58(3) 3_766
H(9) O(1) 3.09(3) 3_766
H(9) O(8) 3.37(4) 3_766
H(9) O(15) 3.14(3) 3_766
H(9) N(1) 3.15(4) 3_766
H(9) C(1) 2.97(3) 3_766
H(9) C(6) 2.93(4) 3_766
H(9) C(7) 3.00(4) 3_766
H(9) H(4) 3.45(6) 3_766
H(9) H(9) 3.58(5) 3_766
H(10) O(7) 2.52(3) 2_745
H(10) O(13) 2.98(3) 2_645
H(10) N(3) 3.42(3) 2_745
H(10) H(29) 3.560 2_645
H(11) O(5) 3.54(3) 2_745
H(11) O(7) 2.79(2) 2_745
H(11) N(3) 3.38(2) 2_745
H(11) C(5) 3.56(2) 3_766
H(11) H(6) 3.25(6) 2_745
H(12) O(7) 3.17(4) 3_765
H(12) O(13) 3.04(3) 3_665
H(12) N(5) 3.33(3) 3_665
H(12) C(23) 3.58(4) 3_665
H(12) H(12) 3.46(5) 3_665
H(12) H(17) 2.86(6) 3_665
H(12) H(20) 3.42(4) 4_554
H(12) H(25) 2.723 3_665
H(13) O(11) 3.08(3) 3_665
H(13) O(13) 2.51(4) 3_665
H(13) N(5) 3.00(3) 3_665
H(13) C(4) 3.07(4) 2_645
H(13) C(5) 3.10(4) 2_645
H(13) C(20) 3.52(4) 4_554
H(13) H(2) 2.83(5) 2_645
H(13) H(3) 2.92(5) 2_645
H(13) H(17) 3.13(6) 3_665
H(13) H(20) 2.57(5) 4_554
H(13) H(23) 3.55(5) 4_554
H(14) C(3) 3.49(3) 2_645
H(14) C(4) 3.25(3) 2_645
H(14) C(5) 3.52(3) 2_645
H(14) C(24) 2.96(3) 2_645
H(14) H(2) 3.48(4) 2_645
H(14) H(20) 3.45(5) 4_554
H(14) H(28) 3.158 2_645
H(14) H(29) 2.817 2_645
H(14) H(30) 2.460 2_645
H(15) O(5) 3.55(3) 2_745
H(15) O(7) 3.47(3) 2_745
H(15) O(13) 3.32(3) 2_645
H(15) C(24) 3.23(3) 2_645
H(15) H(29) 2.438 2_645
H(15) H(30) 3.250 2_645
H(16) O(6) 3.41(3) 3_765
H(16) C(4) 3.43(3) 4_564
H(16) H(2) 2.45(4) 4_564
H(17) C(14) 2.99(5) 3_665
H(17) C(15) 3.04(4) 3_665
H(17) C(23) 3.21(4) 3_665
H(17) H(2) 3.10(6) 4_564
H(17) H(12) 2.86(6) 3_665
H(17) H(13) 3.13(6) 3_665
H(17) H(25) 2.760 3_665
H(17) H(26) 3.290 3_665
H(17) H(27) 3.081 3_665
H(18) O(6) 2.72(4) 3_765
H(18) O(7) 2.47(4) 3_765
H(18) N(3) 2.92(4) 3_765
H(18) C(23) 3.35(3) 3_665
H(18) H(25) 2.976 3_665
H(18) H(26) 3.011 3_665
H(18) H(27) 3.542 3_665
H(19) O(8) 2.85(3) 3_766
H(19) C(24) 3.11(4) 3_666
H(19) H(28) 2.235 3_666
H(19) H(29) 3.475 3_666
H(19) H(30) 3.308 3_666
H(20) O(7) 3.59(3) 2_745
H(20) O(13) 3.26(3) 2_645
H(20) C(14) 3.13(3) 4_555
H(20) C(15) 2.70(3) 4_555
H(20) C(16) 3.22(3) 4_555
H(20) H(12) 3.42(4) 4_555
H(20) H(13) 2.57(5) 4_555
H(20) H(14) 3.45(5) 4_555
H(20) H(28) 3.452 3_666
H(21) O(3) 3.46(4) 3_766
H(21) O(8) 3.56(4) 3_766
H(21) C(1) 3.25(4) 3_766
H(21) C(2) 3.03(4) 3_766
H(21) C(3) 3.27(4) 3_766
H(21) H(7) 3.37(6) 3_766
H(22) C(7) 3.40(5) 3_666
H(22) C(21) 3.21(3) 3_666
H(22) H(4) 2.97(6) 3_666
H(22) H(8) 3.50(5) 3_666
H(22) H(22) 2.48(5) 3_666
H(22) H(24) 3.09(5) 3_666
H(22) H(28) 3.325 3_666
H(23) O(10) 3.09(3) 1_455
H(23) O(13) 2.83(3) 2_645
H(23) H(3) 3.35(5) 3_666
H(23) H(4) 3.23(5) 3_666
H(23) H(13) 3.55(5) 4_555
H(24) O(10) 2.77(3) 1_455
H(24) H(22) 3.09(5) 3_666
H(25) O(7) 3.148 1_455
H(25) N(3) 3.564 1_455
H(25) C(19) 3.325 3_665
H(25) H(12) 2.723 3_665
H(25) H(17) 2.760 3_665
H(25) H(18) 2.976 3_665
H(26) O(5) 2.932 1_455
H(26) O(6) 2.898 1_455
H(26) O(7) 2.704 1_455
H(26) O(8) 3.220 1_455
H(26) O(9) 2.933 1_455
H(26) O(10) 3.118 1_455
H(26) N(3) 2.567 1_455
H(26) N(4) 2.830 1_455
H(26) C(19) 3.537 3_665
H(26) H(17) 3.290 3_665
H(26) H(18) 3.011 3_665
H(27) O(9) 3.464 1_455
H(27) O(10) 3.096 1_455
H(27) N(4) 3.345 1_455
H(27) H(17) 3.081 3_665
H(27) H(18) 3.542 3_665
H(28) O(5) 3.305 1_455
H(28) O(8) 2.810 1_455
H(28) O(10) 3.322 1_455
H(28) N(4) 3.259 1_455
H(28) C(20) 3.163 3_666
H(28) H(14) 3.158 2_655
H(28) H(19) 2.235 3_666
H(28) H(20) 3.452 3_666
H(28) H(22) 3.325 3_666
H(29) O(5) 2.937 1_455
H(29) O(7) 3.155 1_455
H(29) N(3) 3.275 1_455
H(29) C(16) 3.486 2_655
H(29) C(18) 3.305 2_655
H(29) H(10) 3.560 2_655
H(29) H(14) 2.817 2_655
H(29) H(15) 2.438 2_655
H(29) H(19) 3.475 3_666
H(30) C(16) 3.280 2_655
H(30) H(14) 2.460 2_655
H(30) H(15) 3.250 2_655
H(30) H(19) 3.308 3_666
Dy(1) V(1) 3.4875(18) .

loop_
_geom_torsion_atom_site_label_1
_geom_torsion_atom_site_label_2
_geom_torsion_atom_site_label_3
_geom_torsion_atom_site_label_4
_geom_torsion
O(1) Dy(1) O(2) V(1) -16.72(6)
O(1) Dy(1) O(2) C(12) 145.8(2)
O(2) Dy(1) O(1) V(1) 16.72(6)
O(2) Dy(1) O(1) C(1) -155.10(19)
O(1) Dy(1) O(3) C(2) -5.66(14)
O(1) Dy(1) O(3) C(8) -178.3(2)
O(3) Dy(1) O(1) V(1) 178.38(10)
O(3) Dy(1) O(1) C(1) 6.56(16)
O(1) Dy(1) O(4) C(13) -16.34(19)
O(1) Dy(1) O(4) C(19) 154.2(2)
O(4) Dy(1) O(1) V(1) 42.84(10)
O(4) Dy(1) O(1) C(1) -128.99(17)
O(1) Dy(1) O(5) N(3) 170.99(13)
O(5) Dy(1) O(1) V(1) -140.69(8)
O(5) Dy(1) O(1) C(1) 47.5(2)
O(1) Dy(1) O(6) N(3) -42.1(3)
O(6) Dy(1) O(1) V(1) -105.8(2)
O(6) Dy(1) O(1) C(1) 82.4(3)
O(1) Dy(1) O(8) N(4) 122.57(18)
O(8) Dy(1) O(1) V(1) -85.45(9)
O(8) Dy(1) O(1) C(1) 102.73(19)
O(1) Dy(1) O(9) N(4) -49.93(18)
O(9) Dy(1) O(1) V(1) -44.26(9)
O(9) Dy(1) O(1) C(1) 143.92(18)
O(1) Dy(1) O(11) N(5) -32.08(15)
O(11) Dy(1) O(1) V(1) 129.95(7)
O(11) Dy(1) O(1) C(1) -41.87(19)
O(1) Dy(1) O(12) N(5) 141.88(14)
O(12) Dy(1) O(1) V(1) 100.49(8)
O(12) Dy(1) O(1) C(1) -71.34(18)
O(2) Dy(1) O(3) C(2) 14.52(17)
O(2) Dy(1) O(3) C(8) -158.16(18)
O(3) Dy(1) O(2) V(1) -36.65(10)
O(3) Dy(1) O(2) C(12) 125.9(2)
O(2) Dy(1) O(4) C(13) 10.04(16)
O(2) Dy(1) O(4) C(19) -179.4(2)
O(4) Dy(1) O(2) V(1) -172.25(10)
O(4) Dy(1) O(2) C(12) -9.74(19)
O(2) Dy(1) O(5) N(3) 80.6(2)
O(5) Dy(1) O(2) V(1) 83.9(2)
O(5) Dy(1) O(2) C(12) -113.6(2)
O(2) Dy(1) O(6) N(3) -157.61(13)
O(6) Dy(1) O(2) V(1) 149.01(8)
O(6) Dy(1) O(2) C(12) -48.5(2)
O(2) Dy(1) O(8) N(4) 60.60(18)
O(8) Dy(1) O(2) V(1) 50.98(9)
O(8) Dy(1) O(2) C(12) -146.5(2)
O(2) Dy(1) O(9) N(4) -106.59(18)
O(9) Dy(1) O(2) V(1) 98.86(8)
O(9) Dy(1) O(2) C(12) -98.6(2)
O(2) Dy(1) O(11) N(5) 42.40(16)
O(11) Dy(1) O(2) V(1) -123.27(8)
O(11) Dy(1) O(2) C(12) 39.2(2)
O(2) Dy(1) O(12) N(5) -151.13(14)
O(12) Dy(1) O(2) V(1) -93.08(8)
O(12) Dy(1) O(2) C(12) 69.4(2)
O(3) Dy(1) O(4) C(13) -102.94(18)
O(3) Dy(1) O(4) C(19) 67.6(2)
O(4) Dy(1) O(3) C(2) 103.96(16)
O(4) Dy(1) O(3) C(8) -68.7(2)
O(3) Dy(1) O(5) N(3) -149.69(16)
O(5) Dy(1) O(3) C(2) -146.58(16)
O(5) Dy(1) O(3) C(8) 40.74(19)
O(3) Dy(1) O(6) N(3) 27.44(17)
O(6) Dy(1) O(3) C(2) -170.65(15)
O(6) Dy(1) O(3) C(8) 16.7(2)
O(3) Dy(1) O(8) N(4) -174.85(18)
O(8) Dy(1) O(3) C(2) -76.01(16)
O(8) Dy(1) O(3) C(8) 111.3(2)
O(3) Dy(1) O(9) N(4) 14.2(2)
O(9) Dy(1) O(3) C(2) -85.09(18)
O(9) Dy(1) O(3) C(8) 102.2(2)
O(3) Dy(1) O(11) N(5) -77.06(14)
O(11) Dy(1) O(3) C(2) 128.97(16)
O(11) Dy(1) O(3) C(8) -43.72(19)
O(3) Dy(1) O(12) N(5) 75.15(13)
O(12) Dy(1) O(3) C(2) 73.37(15)
O(12) Dy(1) O(3) C(8) -99.3(2)
O(4) Dy(1) O(5) N(3) -12.42(17)
O(5) Dy(1) O(4) C(13) 167.26(17)
O(5) Dy(1) O(4) C(19) -22.2(2)
O(4) Dy(1) O(6) N(3) 165.78(17)
O(6) Dy(1) O(4) C(13) 155.79(19)
O(6) Dy(1) O(4) C(19) -33.6(2)
O(4) Dy(1) O(8) N(4) 5.2(2)
O(8) Dy(1) O(4) C(13) 77.0(2)
O(8) Dy(1) O(4) C(19) -112.4(2)
O(4) Dy(1) O(9) N(4) -171.54(18)
O(9) Dy(1) O(4) C(13) 83.20(18)
O(9) Dy(1) O(4) C(19) -106.2(2)
O(4) Dy(1) O(11) N(5) 86.97(14)
O(11) Dy(1) O(4) C(13) -127.46(18)
O(11) Dy(1) O(4) C(19) 43.1(2)
O(4) Dy(1) O(12) N(5) -85.58(14)
O(12) Dy(1) O(4) C(13) -72.90(18)
O(12) Dy(1) O(4) C(19) 97.7(2)
O(5) Dy(1) O(6) N(3) -1.42(13)
O(6) Dy(1) O(5) N(3) 1.42(13)
O(5) Dy(1) O(8) N(4) -107.90(18)
O(8) Dy(1) O(5) N(3) 115.65(16)
O(5) Dy(1) O(9) N(4) 68.27(17)
O(9) Dy(1) O(5) N(3) 66.45(15)
O(5) Dy(1) O(11) N(5) -146.92(15)
O(11) Dy(1) O(5) N(3) -75.73(15)
O(5) Dy(1) O(12) N(5) 30.13(16)
O(12) Dy(1) O(5) N(3) -102.96(16)
O(6) Dy(1) O(8) N(4) -62.37(18)
O(8) Dy(1) O(6) N(3) -61.35(16)
O(6) Dy(1) O(9) N(4) 116.79(18)
O(9) Dy(1) O(6) N(3) -107.33(16)
O(6) Dy(1) O(11) N(5) 160.25(15)
O(11) Dy(1) O(6) N(3) 86.83(15)
O(6) Dy(1) O(12) N(5) -30.86(16)
O(12) Dy(1) O(6) N(3) 108.69(16)
O(8) Dy(1) O(9) N(4) 2.60(16)
O(9) Dy(1) O(8) N(4) -2.61(16)
O(8) Dy(1) O(11) N(5) -127.11(16)
O(11) Dy(1) O(8) N(4) -128.42(18)
O(8) Dy(1) O(12) N(5) 132.56(15)
O(12) Dy(1) O(8) N(4) 131.96(17)
O(9) Dy(1) O(11) N(5) 139.05(14)
O(11) Dy(1) O(9) N(4) 138.23(16)
O(9) Dy(1) O(12) N(5) -130.81(15)
O(12) Dy(1) O(9) N(4) -127.58(17)
O(11) Dy(1) O(12) N(5) -4.24(12)
O(12) Dy(1) O(11) N(5) 4.18(12)
O(1) V(1) O(2) Dy(1) 18.54(7)
O(1) V(1) O(2) C(12) -143.7(2)
O(2) V(1) O(1) Dy(1) -18.41(7)
O(2) V(1) O(1) C(1) 153.1(2)
O(1) V(1) O(14) C(22) 32.0(5)
O(14) V(1) O(1) Dy(1) -98.58(8)
O(14) V(1) O(1) C(1) 72.90(19)
O(15) V(1) O(1) Dy(1) 82.45(10)
O(15) V(1) O(1) C(1) -106.1(2)
O(1) V(1) N(1) C(7) 8.6(2)
O(1) V(1) N(1) C(9) -164.93(17)
N(1) V(1) O(1) Dy(1) 179.55(8)
N(1) V(1) O(1) C(1) -8.97(19)
O(1) V(1) N(2) C(11) -135.2(2)
O(1) V(1) N(2) C(18) 49.3(4)
N(2) V(1) O(1) Dy(1) -82.4(2)
N(2) V(1) O(1) C(1) 89.1(3)
O(2) V(1) O(14) C(22) -49.1(5)
O(14) V(1) O(2) Dy(1) 101.32(8)
O(14) V(1) O(2) C(12) -60.9(2)
O(15) V(1) O(2) Dy(1) -85.18(9)
O(15) V(1) O(2) C(12) 112.6(2)
O(2) V(1) N(1) C(7) -52.5(3)
O(2) V(1) N(1) C(9) 134.0(2)
N(1) V(1) O(2) Dy(1) 81.4(2)
N(1) V(1) O(2) C(12) -80.9(3)
O(2) V(1) N(2) C(11) 162.7(2)
O(2) V(1) N(2) C(18) -12.8(2)
N(2) V(1) O(2) Dy(1) 179.89(8)
N(2) V(1) O(2) C(12) 17.6(2)
O(14) V(1) N(1) C(7) -72.2(2)
O(14) V(1) N(1) C(9) 114.24(18)
N(1) V(1) O(14) C(22) 124.1(5)
O(14) V(1) N(2) C(11) -118.9(2)
O(14) V(1) N(2) C(18) 65.7(2)
N(2) V(1) O(14) C(22) -142.2(5)
O(15) V(1) N(1) C(7) 114.3(2)
O(15) V(1) N(1) C(9) -59.19(18)
O(15) V(1) N(2) C(11) 59.5(2)
O(15) V(1) N(2) C(18) -116.0(2)
N(1) V(1) N(2) C(11) -37.4(2)
N(1) V(1) N(2) C(18) 147.2(2)
N(2) V(1) N(1) C(7) -150.8(2)
N(2) V(1) N(1) C(9) 35.71(18)
Dy(1) O(1) C(1) C(2) -6.8(2)
Dy(1) O(1) C(1) C(6) 175.02(16)
V(1) O(1) C(1) C(2) -176.72(15)
V(1) O(1) C(1) C(6) 5.1(3)
Dy(1) O(2) C(12) C(13) 8.5(3)
Dy(1) O(2) C(12) C(17) -170.8(2)
V(1) O(2) C(12) C(13) 167.35(19)
V(1) O(2) C(12) C(17) -12.0(3)
Dy(1) O(3) C(2) C(1) 4.8(2)
Dy(1) O(3) C(2) C(3) -175.79(18)
C(8) O(3) C(2) C(1) 178.2(2)
C(8) O(3) C(2) C(3) -2.3(3)
Dy(1) O(4) C(13) C(12) -10.1(3)
Dy(1) O(4) C(13) C(14) 168.8(2)
C(19) O(4) C(13) C(12) 178.3(2)
C(19) O(4) C(13) C(14) -2.8(3)
Dy(1) O(5) N(3) O(6) -2.4(2)
Dy(1) O(5) N(3) O(7) 179.93(17)
Dy(1) O(6) N(3) O(5) 2.4(2)
Dy(1) O(6) N(3) O(7) -179.92(18)
Dy(1) O(8) N(4) O(9) 4.5(2)
Dy(1) O(8) N(4) O(10) -175.6(2)
Dy(1) O(9) N(4) O(8) -4.3(2)
Dy(1) O(9) N(4) O(10) 175.7(2)
Dy(1) O(11) N(5) O(12) -7.1(2)
Dy(1) O(11) N(5) O(13) 172.4(2)
Dy(1) O(12) N(5) O(11) 7.2(2)
Dy(1) O(12) N(5) O(13) -172.4(2)
V(1) O(14) C(22) C(23) 90.0(5)
V(1) O(14) C(22) C(24) -88.4(6)
V(1) N(1) C(7) C(6) -4.8(3)
V(1) N(1) C(9) C(10) -53.5(2)
C(7) N(1) C(9) C(10) 132.5(2)
C(9) N(1) C(7) C(6) 168.9(2)
V(1) N(2) C(11) C(10) 56.9(2)
V(1) N(2) C(18) C(17) 2.2(4)
C(11) N(2) C(18) C(17) -173.3(2)
C(18) N(2) C(11) C(10) -127.3(2)
O(1) C(1) C(2) O(3) 0.8(3)
O(1) C(1) C(2) C(3) -178.7(2)
O(1) C(1) C(6) C(5) 178.1(2)
O(1) C(1) C(6) C(7) 2.7(3)
C(2) C(1) C(6) C(5) -0.0(3)
C(2) C(1) C(6) C(7) -175.5(2)
C(6) C(1) C(2) O(3) 179.03(19)
C(6) C(1) C(2) C(3) -0.4(3)
O(3) C(2) C(3) C(4) -178.7(2)
C(1) C(2) C(3) C(4) 0.7(3)
C(2) C(3) C(4) C(5) -0.5(4)
C(3) C(4) C(5) C(6) 0.1(3)
C(4) C(5) C(6) C(1) 0.2(3)
C(4) C(5) C(6) C(7) 176.0(2)
C(1) C(6) C(7) N(1) -2.6(4)
C(5) C(6) C(7) N(1) -178.2(2)
N(1) C(9) C(10) C(11) 64.2(3)
N(1) C(9) C(10) C(20) 179.0(2)
N(1) C(9) C(10) C(21) -61.0(3)
C(9) C(10) C(11) N(2) -66.2(2)
C(20) C(10) C(11) N(2) 179.0(2)
C(21) C(10) C(11) N(2) 59.5(3)
O(2) C(12) C(13) O(4) 1.8(3)
O(2) C(12) C(13) C(14) -177.2(2)
O(2) C(12) C(17) C(16) 176.1(2)
O(2) C(12) C(17) C(18) -5.1(4)
C(13) C(12) C(17) C(16) -3.2(4)
C(13) C(12) C(17) C(18) 175.6(2)
C(17) C(12) C(13) O(4) -178.9(2)
C(17) C(12) C(13) C(14) 2.2(4)
O(4) C(13) C(14) C(15) -178.4(2)
C(12) C(13) C(14) C(15) 0.4(4)
C(13) C(14) C(15) C(16) -2.0(4)
C(14) C(15) C(16) C(17) 1.0(4)
C(15) C(16) C(17) C(12) 1.7(4)
C(15) C(16) C(17) C(18) -177.2(2)
C(12) C(17) C(18) N(2) 10.2(4)
C(16) C(17) C(18) N(2) -171.0(2)
